data_7120955
loop_
_publ_author_name
'Wang, Hao'
'Chan, Tek Long'
'Xie, Zuowei'

_publ_section_title
;
 Cyclic amino(carboranyl) silylene: synthesis, structure and reactivity.
;
_journal_issue 4
_journal_name_full 'Chemical communications (Cambridge, England)'
_journal_page_first 385
_journal_page_last 388
_journal_paper_doi 10.1039/c7cc08690c
_journal_volume 54
_journal_year 2018
_chemical_formula_sum 'C33 H54 B10 N4 O Si'
_chemical_formula_weight 658.99
_space_group_crystal_system monoclinic
_space_group_IT_number 14
_space_group_name_Hall '-P 2yn'
_space_group_name_H-M_alt 'P 1 21/n 1'
_symmetry_space_group_name_Hall '-P 2yn'
_symmetry_space_group_name_H-M 'P 1 21/n 1'
_atom_sites_solution_hydrogens mixed
_audit_creation_method SHELXL-2014/6
_audit_update_record
;
2017-11-07 deposited with the CCDC.
2017-12-06 downloaded from the CCDC.
;
_cell_angle_alpha 90
_cell_angle_beta 91.510(2)
_cell_angle_gamma 90
_cell_formula_units_Z 4
_cell_length_a 13.1949(5)
_cell_length_b 18.8976(7)
_cell_length_c 16.1057(6)
_cell_measurement_reflns_used 226
_cell_measurement_temperature 296(2)
_cell_measurement_theta_max 15
_cell_measurement_theta_min 15
_cell_volume 4014.6(3)
_computing_cell_refinement 'BRUKER KAPPA APEXII DUO DIFFRACTOMETER'
_computing_data_collection 'BRUKER KAPPA APEXII DUO DIFFRACTOMETER'
_computing_data_reduction 'BRUKER KAPPA APEXII DUO DIFFRACTOMETER'
_computing_molecular_graphics 'BRUKER SHELXTL'
_computing_publication_material 'BRUKER SHELXTL'
_computing_structure_refinement 'SHELXL-2014/6 (Sheldrick, 2014)'
_diffrn_ambient_temperature 296(2)
_diffrn_measured_fraction_theta_full 1.000
_diffrn_measured_fraction_theta_max 1.000
_diffrn_measurement_device_type 'BRUKER KAPPA APEXII DUO DIFFRACTOMETER'
_diffrn_measurement_method 'PHI & OMEGA SCAN'
_diffrn_radiation_type MoK\a
_diffrn_radiation_wavelength 0.71073
_diffrn_reflns_av_R_equivalents 0.0723
_diffrn_reflns_av_unetI/netI 0.0671
_diffrn_reflns_Laue_measured_fraction_full 1.000
_diffrn_reflns_Laue_measured_fraction_max 1.000
_diffrn_reflns_limit_h_max 15
_diffrn_reflns_limit_h_min -15
_diffrn_reflns_limit_k_max 21
_diffrn_reflns_limit_k_min -22
_diffrn_reflns_limit_l_max 19
_diffrn_reflns_limit_l_min -19
_diffrn_reflns_number 45299
_diffrn_reflns_point_group_measured_fraction_full 1.000
_diffrn_reflns_point_group_measured_fraction_max 1.000
_diffrn_reflns_theta_full 25.242
_diffrn_reflns_theta_max 25.250
_diffrn_reflns_theta_min 1.662
_exptl_absorpt_coefficient_mu 0.090
_exptl_absorpt_correction_T_max 0.7456
_exptl_absorpt_correction_T_min 0.6790
_exptl_absorpt_correction_type multi-scan
_exptl_crystal_colour colourless
_exptl_crystal_density_diffrn 1.090
_exptl_crystal_description block
_exptl_crystal_F_000 1408
_exptl_crystal_size_max 0.500
_exptl_crystal_size_mid 0.400
_exptl_crystal_size_min 0.300
_refine_diff_density_max 0.209
_refine_diff_density_min -0.223
_refine_diff_density_rms 0.038
_refine_ls_extinction_method none
_refine_ls_goodness_of_fit_ref 1.009
_refine_ls_hydrogen_treatment riding
_refine_ls_matrix_type full
_refine_ls_number_parameters 446
_refine_ls_number_reflns 7274
_refine_ls_number_restraints 0
_refine_ls_restrained_S_all 1.009
_refine_ls_R_factor_all 0.1273
_refine_ls_R_factor_gt 0.0593
_refine_ls_shift/su_max 0.001
_refine_ls_shift/su_mean 0.000
_refine_ls_structure_factor_coef Fsqd
_refine_ls_weighting_details 'w=1/[\s^2^(Fo^2^)+(0.0608P)^2^+2.0544P] where P=(Fo^2^+2Fc^2^)/3'
_refine_ls_weighting_scheme calc
_refine_ls_wR_factor_gt 0.1294
_refine_ls_wR_factor_ref 0.1641
_reflns_Friedel_coverage 0.000
_reflns_number_gt 4049
_reflns_number_total 7274
_reflns_threshold_expression 'I > 2\s(I)'
_cod_data_source_file c7cc08690c2.cif
_cod_data_source_block 8
_cod_depositor_comments 'Adding full bibliography for 7120951--7120956.cif.'
_cod_database_code 7120955
_shelx_space_group_comment
;
The symmetry employed for this shelxl refinement is uniquely defined
by the following loop, which should always be used as a source of
symmetry information in preference to the above space-group names.
They are only intended as comments.
;
_shelx_estimated_absorpt_t_min 0.957
_shelx_estimated_absorpt_t_max 0.974
_shelxl_version_number 2014/6

loop_
_space_group_symop_operation_xyz
'x, y, z'
'-x+1/2, y+1/2, -z+1/2'
'-x, -y, -z'
'x-1/2, -y-1/2, z-1/2'

loop_
_atom_site_label
_atom_site_type_symbol
_atom_site_fract_x
_atom_site_fract_y
_atom_site_fract_z
_atom_site_U_iso_or_equiv
_atom_site_adp_type
_atom_site_occupancy
_atom_site_site_symmetry_order
_atom_site_calc_flag
_atom_site_refinement_flags_posn
_atom_site_refinement_flags_adp
O1 O 0.01737(13) 0.18717(10) 0.33404(12) 0.0551(5) Uani 1 1 d . .
Si1 Si 0.11679(6) 0.13837(4) 0.31356(5) 0.0453(2) Uani 1 1 d . .
B3 B 0.2392(3) 0.26156(19) 0.2557(2) 0.0574(9) Uani 1 1 d . .
H3 H 0.2070 0.2994 0.2997 0.069 Uiso 1 1 calc R U
B4 B 0.3709(3) 0.25357(18) 0.2390(2) 0.0539(9) Uani 1 1 d . .
H4 H 0.4259 0.2868 0.2735 0.065 Uiso 1 1 calc R U
B5 B 0.3982(2) 0.16137(17) 0.2141(2) 0.0459(8) Uani 1 1 d . .
H5 H 0.4668 0.1379 0.2431 0.055 Uiso 1 1 calc R U
B6 B 0.3158(2) 0.07658(18) 0.1837(2) 0.0458(8) Uani 1 1 d . .
B7 B 0.1767(3) 0.23617(19) 0.1621(2) 0.0588(10) Uani 1 1 d . .
H7 H 0.1015 0.2577 0.1452 0.071 Uiso 1 1 calc R U
B8 B 0.2889(3) 0.2873(2) 0.1590(2) 0.0651(11) Uani 1 1 d . .
H8 H 0.2893 0.3431 0.1396 0.078 Uiso 1 1 calc R U
B9 B 0.3891(3) 0.22965(19) 0.1353(2) 0.0567(9) Uani 1 1 d . .
H9 H 0.4557 0.2492 0.1028 0.068 Uiso 1 1 calc R U
B10 B 0.3416(3) 0.14409(19) 0.1144(2) 0.0514(9) Uani 1 1 d . .
H10 H 0.3758 0.1146 0.0634 0.062 Uiso 1 1 calc R U
B11 B 0.2104(3) 0.14458(19) 0.1402(2) 0.0505(8) Uani 1 1 d . .
H11 H 0.1489 0.1094 0.1184 0.061 Uiso 1 1 calc R U
B12 B 0.2670(3) 0.2185(2) 0.0867(2) 0.0630(10) Uani 1 1 d . .
H12 H 0.2501 0.2301 0.0209 0.076 Uiso 1 1 calc R U
C1 C 0.30602(19) 0.18624(14) 0.27994(16) 0.0442(7) Uani 1 1 d . .
C2 C 0.20111(19) 0.17703(14) 0.23693(16) 0.0437(7) Uani 1 1 d . .
C11 C 0.3051(2) 0.16375(16) 0.37083(17) 0.0491(7) Uani 1 1 d . .
C12 C 0.4765(2) 0.1938(2) 0.4154(2) 0.0705(10) Uani 1 1 d . .
H12A H 0.4898 0.1975 0.3559 0.085 Uiso 1 1 calc R U
C13 C 0.4857(3) 0.2666(3) 0.4555(3) 0.1168(17) Uani 1 1 d . .
H13A H 0.5529 0.2846 0.4482 0.175 Uiso 1 1 calc R U
H13B H 0.4372 0.2981 0.4298 0.175 Uiso 1 1 calc R U
H13C H 0.4729 0.2628 0.5137 0.175 Uiso 1 1 calc R U
C14 C 0.5492(3) 0.1423(3) 0.4552(3) 0.1165(17) Uani 1 1 d . .
H14A H 0.6173 0.1589 0.4488 0.175 Uiso 1 1 calc R U
H14B H 0.5353 0.1381 0.5132 0.175 Uiso 1 1 calc R U
H14C H 0.5416 0.0969 0.4290 0.175 Uiso 1 1 calc R U
C15 C 0.1990(2) 0.1044(2) 0.47463(19) 0.0677(9) Uani 1 1 d . .
H15A H 0.2385 0.1338 0.5138 0.081 Uiso 1 1 calc R U
C16 C 0.0893(3) 0.1061(2) 0.5009(2) 0.0900(13) Uani 1 1 d . .
H16A H 0.0844 0.0858 0.5552 0.135 Uiso 1 1 calc R U
H16B H 0.0659 0.1542 0.5019 0.135 Uiso 1 1 calc R U
H16C H 0.0483 0.0793 0.4620 0.135 Uiso 1 1 calc R U
C17 C 0.2431(3) 0.0309(2) 0.4778(2) 0.1079(15) Uani 1 1 d . .
H17A H 0.2360 0.0117 0.5325 0.162 Uiso 1 1 calc R U
H17B H 0.2077 0.0014 0.4381 0.162 Uiso 1 1 calc R U
H17C H 0.3136 0.0328 0.4648 0.162 Uiso 1 1 calc R U
C18 C 0.3598(2) 0.00419(16) 0.14782(19) 0.0548(8) Uani 1 1 d . .
C19 C 0.3942(3) -0.0931(2) 0.0744(3) 0.0868(13) Uani 1 1 d . .
C20 C 0.4565(3) -0.09319(19) 0.1406(3) 0.0871(13) Uani 1 1 d . .
C21 C 0.2535(3) -0.0095(2) 0.0210(2) 0.0915(12) Uani 1 1 d . .
H21A H 0.2317 0.0372 0.0398 0.110 Uiso 1 1 calc R U
C22 C 0.1618(3) -0.0578(3) 0.0258(3) 0.137(2) Uani 1 1 d . .
H22A H 0.1098 -0.0417 -0.0126 0.206 Uiso 1 1 calc R U
H22B H 0.1809 -0.1052 0.0117 0.206 Uiso 1 1 calc R U
H22C H 0.1366 -0.0570 0.0811 0.206 Uiso 1 1 calc R U
C23 C 0.2895(5) 0.0000(3) -0.0677(3) 0.156(2) Uani 1 1 d . .
H23A H 0.2336 0.0147 -0.1029 0.234 Uiso 1 1 calc R U
H23B H 0.3418 0.0353 -0.0683 0.234 Uiso 1 1 calc R U
H23C H 0.3157 -0.0441 -0.0875 0.234 Uiso 1 1 calc R U
C24 C 0.3856(4) -0.1484(2) 0.0067(3) 0.147(2) Uani 1 1 d . .
H24A H 0.3341 -0.1345 -0.0333 0.220 Uiso 1 1 calc R U
H24B H 0.4494 -0.1527 -0.0202 0.220 Uiso 1 1 calc R U
H24C H 0.3678 -0.1931 0.0305 0.220 Uiso 1 1 calc R U
C25 C 0.5355(3) -0.1476(2) 0.1627(4) 0.139(2) Uani 1 1 d . .
H25A H 0.5696 -0.1344 0.2138 0.208 Uiso 1 1 calc R U
H25B H 0.5037 -0.1929 0.1693 0.208 Uiso 1 1 calc R U
H25C H 0.5839 -0.1503 0.1193 0.208 Uiso 1 1 calc R U
C26 C 0.4762(2) -0.01404(19) 0.2695(2) 0.0703(10) Uani 1 1 d . .
H26A H 0.4416 0.0297 0.2852 0.084 Uiso 1 1 calc R U
C27 C 0.4494(4) -0.0688(2) 0.3349(3) 0.1365(19) Uani 1 1 d . .
H27A H 0.4777 -0.0547 0.3878 0.205 Uiso 1 1 calc R U
H27B H 0.3771 -0.0722 0.3382 0.205 Uiso 1 1 calc R U
H27C H 0.4766 -0.1140 0.3197 0.205 Uiso 1 1 calc R U
C28 C 0.5883(3) 0.0041(3) 0.2676(3) 0.1133(15) Uani 1 1 d . .
H28A H 0.6123 0.0163 0.3225 0.170 Uiso 1 1 calc R U
H28B H 0.6254 -0.0361 0.2481 0.170 Uiso 1 1 calc R U
H28C H 0.5981 0.0434 0.2309 0.170 Uiso 1 1 calc R U
C29 C 0.0413(2) 0.05865(15) 0.28900(17) 0.0474(7) Uani 1 1 d . .
C30 C 0.0636(2) -0.00994(16) 0.2641(2) 0.0626(9) Uani 1 1 d . .
H30A H 0.1307 -0.0231 0.2564 0.075 Uiso 1 1 calc R U
C31 C -0.0126(3) -0.05836(18) 0.2507(2) 0.0778(10) Uani 1 1 d . .
H31A H 0.0031 -0.1041 0.2339 0.093 Uiso 1 1 calc R U
C32 C -0.1118(3) -0.03975(19) 0.2620(2) 0.0803(11) Uani 1 1 d . .
H32A H -0.1627 -0.0731 0.2528 0.096 Uiso 1 1 calc R U
C33 C -0.1371(2) 0.02748(18) 0.2866(2) 0.0676(9) Uani 1 1 d . .
H33A H -0.2045 0.0400 0.2939 0.081 Uiso 1 1 calc R U
C34 C -0.0599(2) 0.07626(15) 0.30049(17) 0.0504(7) Uani 1 1 d . .
C35 C -0.0788(2) 0.15122(16) 0.33016(19) 0.0532(8) Uani 1 1 d . .
H35A H -0.1049 0.1488 0.3865 0.064 Uiso 1 1 calc R U
C36 C -0.1537(2) 0.19219(15) 0.2763(2) 0.0521(8) Uani 1 1 d . .
C37 C -0.1348(2) 0.20633(19) 0.1946(2) 0.0716(10) Uani 1 1 d . .
H37A H -0.0751 0.1902 0.1718 0.086 Uiso 1 1 calc R U
C38 C -0.2027(3) 0.2440(2) 0.1458(2) 0.0835(11) Uani 1 1 d . .
H38A H -0.1879 0.2536 0.0908 0.100 Uiso 1 1 calc R U
C39 C -0.2914(3) 0.2673(2) 0.1774(3) 0.0862(11) Uani 1 1 d . .
H39A H -0.3375 0.2925 0.1442 0.103 Uiso 1 1 calc R U
C40 C -0.3120(3) 0.2533(2) 0.2583(3) 0.0974(14) Uani 1 1 d . .
H40A H -0.3729 0.2683 0.2801 0.117 Uiso 1 1 calc R U
C41 C -0.2425(2) 0.21673(19) 0.3084(2) 0.0779(11) Uani 1 1 d . .
H41A H -0.2561 0.2088 0.3640 0.094 Uiso 1 1 calc R U
N1 N 0.37404(19) 0.16628(16) 0.42657(15) 0.0678(8) Uani 1 1 d . .
N2 N 0.20898(16) 0.13556(13) 0.39052(13) 0.0500(6) Uani 1 1 d . .
N3 N 0.3347(2) -0.03201(15) 0.07823(18) 0.0704(8) Uani 1 1 d . .
N4 N 0.4343(2) -0.03349(13) 0.18683(19) 0.0635(7) Uani 1 1 d . .
H1 H 0.2839(16) 0.0660(11) 0.2455(14) 0.035(6) Uiso 1 1 d . .

loop_
_atom_site_aniso_label
_atom_site_aniso_U_11
_atom_site_aniso_U_22
_atom_site_aniso_U_33
_atom_site_aniso_U_23
_atom_site_aniso_U_13
_atom_site_aniso_U_12
O1 0.0400(11) 0.0523(12) 0.0730(14) -0.0135(10) 0.0044(10) -0.0018(9)
Si1 0.0388(4) 0.0486(5) 0.0486(5) -0.0032(4) 0.0021(4) -0.0004(4)
B3 0.052(2) 0.046(2) 0.074(2) -0.0035(18) 0.0006(19) 0.0028(17)
B4 0.051(2) 0.045(2) 0.066(2) 0.0028(17) 0.0035(18) -0.0045(16)
B5 0.0436(19) 0.0465(19) 0.0478(19) 0.0058(15) 0.0033(15) -0.0023(15)
B6 0.0382(18) 0.053(2) 0.0463(19) 0.0022(16) -0.0006(15) -0.0037(15)
B7 0.051(2) 0.058(2) 0.067(2) 0.0161(19) -0.0019(18) 0.0074(18)
B8 0.060(2) 0.054(2) 0.081(3) 0.018(2) 0.005(2) 0.0040(19)
B9 0.054(2) 0.055(2) 0.061(2) 0.0155(18) 0.0088(18) -0.0029(18)
B10 0.050(2) 0.057(2) 0.0471(19) 0.0062(17) 0.0061(16) -0.0019(17)
B11 0.048(2) 0.060(2) 0.0438(19) 0.0064(17) -0.0010(15) -0.0024(17)
B12 0.065(2) 0.068(3) 0.056(2) 0.0206(19) -0.0033(19) 0.004(2)
C1 0.0397(16) 0.0452(17) 0.0476(17) 0.0015(13) -0.0012(13) -0.0022(13)
C2 0.0395(16) 0.0436(16) 0.0480(16) 0.0018(13) 0.0000(13) 0.0031(13)
C11 0.0426(17) 0.0592(19) 0.0456(17) -0.0023(14) 0.0025(14) -0.0043(14)
C12 0.051(2) 0.109(3) 0.0515(19) 0.0008(19) -0.0060(16) -0.0145(19)
C13 0.099(3) 0.148(4) 0.104(3) -0.050(3) 0.010(3) -0.050(3)
C14 0.066(3) 0.181(5) 0.102(3) 0.056(3) -0.014(2) -0.011(3)
C15 0.062(2) 0.096(3) 0.0457(18) 0.0036(18) 0.0035(16) -0.016(2)
C16 0.076(3) 0.139(4) 0.056(2) 0.012(2) 0.0134(19) -0.024(2)
C17 0.114(3) 0.127(4) 0.083(3) 0.046(3) 0.012(2) 0.016(3)
C18 0.0518(19) 0.0526(19) 0.061(2) -0.0038(17) 0.0157(16) -0.0092(16)
C19 0.080(3) 0.056(2) 0.127(4) -0.037(2) 0.047(3) -0.014(2)
C20 0.067(3) 0.045(2) 0.151(4) -0.011(2) 0.035(3) -0.0062(19)
C21 0.099(3) 0.103(3) 0.073(3) -0.035(2) 0.000(2) -0.017(3)
C22 0.092(3) 0.176(5) 0.144(4) -0.058(4) 0.004(3) -0.032(3)
C23 0.202(6) 0.203(6) 0.063(3) -0.023(3) 0.005(3) -0.045(5)
C24 0.144(4) 0.108(4) 0.191(5) -0.091(4) 0.068(4) -0.029(3)
C25 0.095(3) 0.056(3) 0.266(7) -0.004(3) 0.031(4) 0.020(2)
C26 0.055(2) 0.068(2) 0.088(3) 0.023(2) 0.0018(19) 0.0044(17)
C27 0.173(5) 0.103(4) 0.134(4) 0.063(3) 0.027(4) 0.000(3)
C28 0.057(2) 0.148(4) 0.135(4) -0.002(3) -0.002(2) 0.010(3)
C29 0.0465(18) 0.0464(18) 0.0493(17) 0.0020(14) 0.0015(14) -0.0005(14)
C30 0.059(2) 0.051(2) 0.077(2) -0.0029(17) -0.0009(17) 0.0045(17)
C31 0.080(3) 0.042(2) 0.110(3) -0.0044(19) -0.009(2) -0.0027(19)
C32 0.076(3) 0.053(2) 0.111(3) 0.010(2) -0.019(2) -0.0167(19)
C33 0.0473(19) 0.062(2) 0.093(3) 0.0136(19) -0.0075(18) -0.0091(17)
C34 0.0475(18) 0.0496(18) 0.0539(18) 0.0059(14) -0.0009(14) -0.0044(14)
C35 0.0404(17) 0.061(2) 0.0583(18) -0.0010(15) 0.0096(14) -0.0025(15)
C36 0.0387(17) 0.0493(18) 0.069(2) -0.0003(16) 0.0078(15) -0.0017(14)
C37 0.055(2) 0.093(3) 0.068(2) -0.002(2) 0.0049(18) 0.0180(19)
C38 0.071(3) 0.103(3) 0.076(2) 0.011(2) -0.004(2) 0.018(2)
C39 0.065(3) 0.087(3) 0.105(3) 0.022(2) -0.011(2) 0.017(2)
C40 0.055(2) 0.101(3) 0.137(4) 0.033(3) 0.022(2) 0.028(2)
C41 0.059(2) 0.084(3) 0.092(3) 0.020(2) 0.029(2) 0.013(2)
N1 0.0478(16) 0.109(2) 0.0461(15) 0.0001(15) -0.0052(13) -0.0188(15)
N2 0.0443(14) 0.0665(16) 0.0393(13) 0.0019(12) 0.0026(11) -0.0074(12)
N3 0.0703(19) 0.0698(19) 0.0720(19) -0.0204(16) 0.0178(16) -0.0146(16)
N4 0.0542(17) 0.0426(16) 0.095(2) 0.0059(15) 0.0178(16) 0.0008(13)

loop_
_atom_type_symbol
_atom_type_description
_atom_type_scat_dispersion_real
_atom_type_scat_dispersion_imag
_atom_type_scat_source
C C 0.0033 0.0016 'International Tables Vol C Tables 4.2.6.8 and 6.1.1.4'
H H 0.0000 0.0000 'International Tables Vol C Tables 4.2.6.8 and 6.1.1.4'
B B 0.0013 0.0007 'International Tables Vol C Tables 4.2.6.8 and 6.1.1.4'
N N 0.0061 0.0033 'International Tables Vol C Tables 4.2.6.8 and 6.1.1.4'
O O 0.0106 0.0060 'International Tables Vol C Tables 4.2.6.8 and 6.1.1.4'
Si Si 0.0817 0.0704 'International Tables Vol C Tables 4.2.6.8 and 6.1.1.4'

loop_
_geom_angle_atom_site_label_1
_geom_angle_atom_site_label_2
_geom_angle_atom_site_label_3
_geom_angle
C35 O1 Si1 115.69(17)
O1 Si1 N2 115.28(11)
O1 Si1 C2 114.37(11)
N2 Si1 C2 93.86(11)
O1 Si1 C29 94.13(11)
N2 Si1 C29 119.93(12)
C2 Si1 C29 120.99(13)
C2 B3 C1 53.69(16)
C2 B3 B7 57.54(18)
C1 B3 B7 101.2(2)
C2 B3 B4 100.4(2)
C1 B3 B4 57.54(18)
B7 B3 B4 106.6(3)
C2 B3 B8 102.5(3)
C1 B3 B8 103.2(2)
B7 B3 B8 60.0(2)
B4 B3 B8 60.2(2)
C1 B4 B9 105.2(2)
C1 B4 B3 59.50(18)
B9 B4 B3 109.0(3)
C1 B4 B8 104.4(2)
B9 B4 B8 59.9(2)
B3 B4 B8 59.9(2)
C1 B4 B5 57.89(17)
B9 B4 B5 60.79(19)
B3 B4 B5 108.4(2)
B8 B4 B5 107.6(3)
C1 B5 B10 108.8(2)
C1 B5 B9 101.8(2)
B10 B5 B9 58.73(19)
C1 B5 B4 56.70(17)
B10 B5 B4 107.0(2)
B9 B5 B4 57.59(19)
C1 B5 B6 88.90(19)
B10 B5 B6 54.38(17)
B9 B5 B6 112.0(2)
B4 B5 B6 135.4(2)
C18 B6 B10 108.5(2)
C18 B6 B5 125.2(2)
B10 B6 B5 56.74(18)
C18 B6 B11 132.6(2)
B10 B6 B11 56.63(18)
B5 B6 B11 86.5(2)
C2 B7 B12 104.5(2)
C2 B7 B3 59.23(19)
B12 B7 B3 109.4(3)
C2 B7 B8 103.9(2)
B12 B7 B8 60.1(2)
B3 B7 B8 60.2(2)
C2 B7 B11 57.37(17)
B12 B7 B11 60.8(2)
B3 B7 B11 108.2(2)
B8 B7 B11 107.7(3)
B9 B8 B12 60.8(2)
B9 B8 B7 107.5(3)
B12 B8 B7 59.6(2)
B9 B8 B3 108.5(3)
B12 B8 B3 108.7(3)
B7 B8 B3 59.8(2)
B9 B8 B4 59.3(2)
B12 B8 B4 107.5(3)
B7 B8 B4 106.2(2)
B3 B8 B4 59.9(2)
B4 B9 B8 60.8(2)
B4 B9 B10 111.2(2)
B8 B9 B10 110.1(3)
B4 B9 B12 107.7(3)
B8 B9 B12 59.7(2)
B10 B9 B12 59.7(2)
B4 B9 B5 61.62(19)
B8 B9 B5 109.0(2)
B10 B9 B5 59.87(19)
B12 B9 B5 105.5(2)
B6 B10 B9 128.7(3)
B6 B10 B12 129.1(3)
B9 B10 B12 60.7(2)
B6 B10 B5 68.89(19)
B9 B10 B5 61.40(19)
B12 B10 B5 107.4(3)
B6 B10 B11 69.36(19)
B9 B10 B11 107.0(3)
B12 B10 B11 61.3(2)
B5 B10 B11 100.1(2)
C2 B11 B10 108.2(2)
C2 B11 B12 101.6(2)
B10 B11 B12 58.70(19)
C2 B11 B7 56.69(18)
B10 B11 B7 107.0(2)
B12 B11 B7 57.7(2)
C2 B11 B6 88.69(19)
B10 B11 B6 54.00(17)
B12 B11 B6 111.6(2)
B7 B11 B6 135.3(2)
B7 B12 B8 60.4(2)
B7 B12 B10 111.1(2)
B8 B12 B10 109.8(3)
B7 B12 B9 107.2(3)
B8 B12 B9 59.5(2)
B10 B12 B9 59.6(2)
B7 B12 B11 61.4(2)
B8 B12 B11 108.4(3)
B10 B12 B11 60.02(19)
B9 B12 B11 105.1(2)
C11 C1 C2 111.7(2)
C11 C1 B4 127.3(2)
C2 C1 B4 111.7(2)
C11 C1 B5 123.1(2)
C2 C1 B5 109.7(2)
B4 C1 B5 65.41(18)
C11 C1 B3 115.7(2)
C2 C1 B3 62.68(18)
B4 C1 B3 62.96(19)
B5 C1 B3 117.4(2)
C1 C2 B7 113.8(2)
C1 C2 B11 111.8(2)
B7 C2 B11 65.9(2)
C1 C2 B3 63.63(18)
B7 C2 B3 63.2(2)
B11 C2 B3 118.6(2)
C1 C2 Si1 107.21(18)
B7 C2 Si1 130.1(2)
B11 C2 Si1 122.6(2)
B3 C2 Si1 115.9(2)
N1 C11 N2 119.2(3)
N1 C11 C1 130.4(3)
N2 C11 C1 110.4(2)
N1 C12 C14 107.5(3)
N1 C12 C13 109.4(3)
C14 C12 C13 111.2(3)
N2 C15 C17 110.7(3)
N2 C15 C16 110.7(3)
C17 C15 C16 112.3(3)
N3 C18 N4 106.2(3)
N3 C18 B6 130.6(3)
N4 C18 B6 123.2(3)
C20 C19 N3 107.6(3)
C20 C19 C24 127.6(4)
N3 C19 C24 124.8(5)
C19 C20 N4 107.1(3)
C19 C20 C25 127.1(4)
N4 C20 C25 125.8(5)
N3 C21 C22 111.5(4)
N3 C21 C23 112.6(4)
C22 C21 C23 112.7(4)
N4 C26 C28 112.4(3)
N4 C26 C27 111.5(3)
C28 C26 C27 114.3(3)
C30 C29 C34 118.2(3)
C30 C29 Si1 134.9(2)
C34 C29 Si1 106.9(2)
C31 C30 C29 120.4(3)
C30 C31 C32 120.4(3)
C31 C32 C33 121.0(3)
C32 C33 C34 118.5(3)
C33 C34 C29 121.5(3)
C33 C34 C35 123.0(3)
C29 C34 C35 115.5(2)
O1 C35 C36 110.2(2)
O1 C35 C34 107.6(2)
C36 C35 C34 114.0(2)
C37 C36 C41 118.3(3)
C37 C36 C35 121.2(3)
C41 C36 C35 120.5(3)
C36 C37 C38 121.1(3)
C39 C38 C37 120.4(4)
C38 C39 C40 119.3(4)
C39 C40 C41 120.4(3)
C36 C41 C40 120.4(3)
C11 N1 C12 125.2(3)
C11 N2 C15 117.0(2)
C11 N2 Si1 116.62(18)
C15 N2 Si1 126.38(19)
C18 N3 C19 109.2(3)
C18 N3 C21 122.6(3)
C19 N3 C21 128.1(3)
C18 N4 C20 109.8(3)
C18 N4 C26 122.6(3)
C20 N4 C26 127.4(3)

loop_
_geom_bond_atom_site_label_1
_geom_bond_atom_site_label_2
_geom_bond_distance
O1 C35 1.439(3)
O1 Si1 1.6441(19)
Si1 N2 1.714(2)
Si1 C2 1.835(3)
Si1 C29 1.843(3)
B3 C2 1.699(4)
B3 C1 1.714(4)
B3 B7 1.766(5)
B3 B4 1.772(5)
B3 B8 1.773(5)
B4 C1 1.678(4)
B4 B9 1.752(5)
B4 B8 1.778(5)
B4 B5 1.826(5)
B5 C1 1.701(4)
B5 B10 1.784(5)
B5 B9 1.811(5)
B5 B6 1.991(5)
B6 C18 1.600(4)
B6 B10 1.735(5)
B6 B11 2.006(5)
B7 C2 1.669(4)
B7 B12 1.755(5)
B7 B8 1.769(5)
B7 B11 1.824(5)
B8 B9 1.762(5)
B8 B12 1.764(6)
B9 B10 1.763(5)
B9 B12 1.784(5)
B10 B12 1.766(5)
B10 B11 1.791(5)
B11 C2 1.682(4)
B11 B12 1.813(5)
C1 C11 1.525(4)
C1 C2 1.541(4)
C11 N1 1.262(3)
C11 N2 1.419(3)
C12 N1 1.464(4)
C12 C14 1.498(5)
C12 C13 1.523(5)
C15 N2 1.486(4)
C15 C17 1.506(5)
C15 C16 1.519(4)
C18 N3 1.347(4)
C18 N4 1.354(4)
C19 C20 1.328(6)
C19 N3 1.398(5)
C19 C24 1.513(5)
C20 N4 1.388(4)
C20 C25 1.501(5)
C21 N3 1.458(5)
C21 C22 1.519(6)
C21 C23 1.527(6)
C26 N4 1.475(4)
C26 C28 1.519(5)
C26 C27 1.525(5)
C29 C30 1.391(4)
C29 C34 1.393(4)
C30 C31 1.372(4)
C31 C32 1.373(5)
C32 C33 1.375(5)
C33 C34 1.387(4)
C34 C35 1.518(4)
C35 C36 1.512(4)
C36 C37 1.372(4)
C36 C41 1.373(4)
C37 C38 1.374(4)
C38 C39 1.363(5)
C39 C40 1.363(5)
C40 C41 1.389(5)
